data_7056758
loop_
_publ_author_name
'Jehdaramarn, Attawit'
'Pornsuwan, Soraya'
'Chumsaeng, Phongnarin'
'Phomphrai, Khamphee'
'Sangtrirutnugul, Preeyanuch'

_publ_section_title
;
 Effects of appended hydroxyl groups and ligand chain length on copper
 coordination and oxidation activity
;
_journal_issue 1
_journal_name_full 'New Journal of Chemistry'
_journal_page_first 654
_journal_paper_doi 10.1039/C7NJ03113K
_journal_volume 42
_journal_year 2018
_chemical_formula_sum 'C16 H20 Cl4 Cu2 N4 O2'
_chemical_formula_weight 569.26
_space_group_crystal_system monoclinic
_space_group_IT_number 14
_space_group_name_Hall '-P 2ybc'
_space_group_name_H-M_alt 'P 1 21/c 1'
_symmetry_space_group_name_Hall '-P 2ybc'
_symmetry_space_group_name_H-M 'P 1 21/c 1'
_atom_sites_solution_hydrogens mixed
_audit_update_record
;
2017-11-21 deposited with the CCDC.
2017-11-28 downloaded from the CCDC.
;
_cell_angle_alpha 90
_cell_angle_beta 101.284(13)
_cell_angle_gamma 90
_cell_formula_units_Z 2
_cell_length_a 7.087(3)
_cell_length_b 8.894(3)
_cell_length_c 16.147(6)
_cell_measurement_reflns_used 9587
_cell_measurement_temperature 122(2)
_cell_measurement_theta_max 36.3846
_cell_measurement_theta_min 2.6255
_cell_volume 998.1(7)
_computing_cell_refinement 'SAINT V8.37A (Bruker AXS Inc., 2015)'
_computing_data_reduction 'SAINT V8.37A (Bruker AXS Inc., 2015)'
_computing_molecular_graphics 'shelXle (C.B. Huebschle, rev 807)'
_computing_structure_refinement 'SHELXL-2014/7 (Sheldrick, 2014)'
_computing_structure_solution 'XT, VERSION 2014/5'
_diffrn_ambient_temperature 122(2)
_diffrn_detector_area_resol_mean 10.4167
_diffrn_measured_fraction_theta_full 1.000
_diffrn_measured_fraction_theta_max 1.000
_diffrn_measurement_device_type 'Bruker D8 venture'
_diffrn_radiation_wavelength 0.71073
_diffrn_reflns_av_R_equivalents 0.0313
_diffrn_reflns_av_unetI/netI 0.0132
_diffrn_reflns_limit_h_max 11
_diffrn_reflns_limit_h_min -11
_diffrn_reflns_limit_k_max 14
_diffrn_reflns_limit_k_min -14
_diffrn_reflns_limit_l_max 26
_diffrn_reflns_limit_l_min -26
_diffrn_reflns_number 74076
_diffrn_reflns_theta_full 36.45
_diffrn_reflns_theta_max 36.45
_diffrn_reflns_theta_min 2.57
_exptl_absorpt_coefficient_mu 2.687
_exptl_absorpt_correction_T_max 0.80
_exptl_absorpt_correction_T_min 0.64
_exptl_absorpt_correction_type multi-scan
_exptl_absorpt_process_details
;
SADABS-2016/2 - Bruker AXS area detector scaling and absorption correction
;
_exptl_crystal_colour 'clear light green'
_exptl_crystal_density_diffrn 1.894
_exptl_crystal_density_method 'not measured'
_exptl_crystal_description rectangle
_exptl_crystal_F_000 572
_exptl_crystal_size_max 0.577
_exptl_crystal_size_mid 0.140
_exptl_crystal_size_min 0.088
_refine_diff_density_max 0.586
_refine_diff_density_min -0.929
_refine_ls_extinction_method none
_refine_ls_goodness_of_fit_ref 1.071
_refine_ls_hydrogen_treatment mixed
_refine_ls_matrix_type full
_refine_ls_number_parameters 131
_refine_ls_number_reflns 4863
_refine_ls_number_restraints 0
_refine_ls_restrained_S_all 1.071
_refine_ls_R_factor_all 0.0248
_refine_ls_R_factor_gt 0.0219
_refine_ls_shift/su_max 0.002
_refine_ls_shift/su_mean 0.000
_refine_ls_structure_factor_coef Fsqd
_refine_ls_weighting_details 'w=1/[\s^2^(Fo^2^)+(0.0247P)^2^+0.6242P] where P=(Fo^2^+2Fc^2^)/3'
_refine_ls_weighting_scheme calc
_refine_ls_wR_factor_gt 0.0544
_refine_ls_wR_factor_ref 0.0556
_reflns_number_gt 4508
_reflns_number_total 4863
_reflns_threshold_expression 'I > 2\s(I)'
_cod_data_source_file c7nj03113k2.cif
_cod_data_source_block KPPC_PS_CuClPyet01
_cod_depositor_comments
;
The following automatic conversions were performed:

'_exptl_absorpt_correction_type' value 'Multi-Scan' changed to
'multi-scan' according to
/home/data/users/saulius/crontab/automatic-downloads/rss-feeds/RSC/lib/dictionaries/cif_core.dic
dictionary named 'cif_core.dic' version 2.4.2 from 2011-04-26.

Automatic conversion script
Id: cif_fix_values 4973 2017-02-22 13:04:09Z antanas 

 Adding full bibliography for 7056758--7056759.cif.
;
_cod_original_cell_volume 998.1(6)
_cod_database_code 7056758

loop_
_space_group_symop_operation_xyz
'x, y, z'
'-x, y+1/2, -z+1/2'
'-x, -y, -z'
'x, -y-1/2, z-1/2'

loop_
_atom_site_type_symbol
_atom_site_label
_atom_site_fract_x
_atom_site_fract_y
_atom_site_fract_z
_atom_site_U_iso_or_equiv
_atom_site_adp_type
_atom_site_calc_flag
_atom_site_refinement_flags_adp
_atom_site_refinement_flags_posn
_atom_site_occupancy
Cu Cu1 0.25753(2) 0.42519(2) 0.49198(2) 0.01027(3) Uani d . . 1
C C1 0.47656(14) 0.22405(11) 0.63029(6) 0.01292(14) Uani d . . 1
H H1 0.5322 0.3109 0.6564 0.016 Uiso calc U R 1
C C5 0.27692(13) 0.10795(10) 0.51864(6) 0.01103(13) Uani d . . 1
Cl Cl1 0.43230(3) 0.57694(2) 0.59114(2) 0.01206(4) Uani d . . 1
Cl Cl2 0.09446(3) 0.62460(3) 0.42315(2) 0.01468(4) Uani d . . 1
C C2 0.52330(15) 0.08559(11) 0.66965(6) 0.01522(16) Uani d . . 1
H H2 0.6078 0.0808 0.7215 0.018 Uiso calc U R 1
O O1 0.20045(13) 0.19314(11) 0.24537(5) 0.02151(16) Uani d . . 1
C C7 -0.01303(14) 0.29466(12) 0.33106(6) 0.01474(16) Uani d . . 1
H H7A -0.0954 0.38 0.3358 0.018 Uiso calc U R 1
H H7B -0.0942 0.2073 0.3156 0.018 Uiso calc U R 1
H H9 0.141(3) 0.154(2) 0.2054(13) 0.037(5) Uiso d . . 1
N N1 0.11530(11) 0.26809(10) 0.41198(5) 0.01172(12) Uani d . . 1
N N2 0.35465(11) 0.23559(9) 0.55641(5) 0.01032(12) Uani d . . 1
C C3 0.44304(15) -0.04448(11) 0.63106(7) 0.01507(16) Uani d . . 1
H H3 0.4724 -0.1376 0.6566 0.018 Uiso calc U R 1
C C4 0.31731(14) -0.03381(11) 0.55324(6) 0.01400(15) Uani d . . 1
H H4 0.2622 -0.1193 0.5254 0.017 Uiso calc U R 1
C C8 0.10263(15) 0.32530(12) 0.26325(6) 0.01670(17) Uani d . . 1
H H8A 0.0173 0.3595 0.2123 0.02 Uiso calc U R 1
H H8B 0.1955 0.4043 0.282 0.02 Uiso calc U R 1
C C6 0.14694(13) 0.13296(11) 0.43772(6) 0.01251(14) Uani d . . 1
H H6 0.0887 0.0525 0.4058 0.015 Uiso calc U R 1

loop_
_atom_site_aniso_label
_atom_site_aniso_U_11
_atom_site_aniso_U_22
_atom_site_aniso_U_33
_atom_site_aniso_U_12
_atom_site_aniso_U_13
_atom_site_aniso_U_23
Cu1 0.01162(5) 0.00933(5) 0.00861(5) 0.00053(3) -0.00107(3) -0.00038(3)
C1 0.0141(3) 0.0117(3) 0.0120(3) 0.0000(3) 0.0001(3) 0.0003(3)
C5 0.0112(3) 0.0104(3) 0.0119(3) -0.0011(3) 0.0033(3) -0.0015(3)
Cl1 0.01397(8) 0.00998(8) 0.01145(8) -0.00035(6) 0.00059(6) -0.00205(6)
Cl2 0.01522(9) 0.01435(9) 0.01306(9) 0.00368(7) -0.00071(7) 0.00180(7)
C2 0.0171(4) 0.0128(4) 0.0148(4) 0.0017(3) 0.0005(3) 0.0024(3)
O1 0.0211(4) 0.0289(4) 0.0133(3) 0.0064(3) 0.0005(3) -0.0045(3)
C7 0.0118(3) 0.0189(4) 0.0117(3) 0.0005(3) -0.0020(3) -0.0020(3)
N1 0.0107(3) 0.0146(3) 0.0096(3) -0.0008(2) 0.0014(2) -0.0013(2)
N2 0.0108(3) 0.0098(3) 0.0102(3) -0.0007(2) 0.0016(2) -0.0010(2)
C3 0.0168(4) 0.0114(3) 0.0176(4) 0.0016(3) 0.0045(3) 0.0024(3)
C4 0.0155(4) 0.0098(3) 0.0171(4) -0.0009(3) 0.0044(3) -0.0008(3)
C8 0.0194(4) 0.0186(4) 0.0110(3) 0.0006(3) 0.0002(3) 0.0009(3)
C6 0.0117(3) 0.0135(4) 0.0122(3) -0.0024(3) 0.0021(3) -0.0032(3)

loop_
_atom_type_symbol
_atom_type_description
_atom_type_scat_dispersion_real
_atom_type_scat_dispersion_imag
_atom_type_scat_source
C C 0.0033 0.0016 'International Tables Vol C Tables 4.2.6.8 and 6.1.1.4'
H H 0.0000 0.0000 'International Tables Vol C Tables 4.2.6.8 and 6.1.1.4'
N N 0.0061 0.0033 'International Tables Vol C Tables 4.2.6.8 and 6.1.1.4'
O O 0.0106 0.0060 'International Tables Vol C Tables 4.2.6.8 and 6.1.1.4'
Cl Cl 0.1484 0.1585 'International Tables Vol C Tables 4.2.6.8 and 6.1.1.4'
Cu Cu 0.3201 1.2651 'International Tables Vol C Tables 4.2.6.8 and 6.1.1.4'

loop_
_geom_angle_atom_site_label_1
_geom_angle_atom_site_label_2
_geom_angle_atom_site_label_3
_geom_angle
N2 Cu1 N1 80.26(4)
N2 Cu1 Cl1 92.81(3)
N1 Cu1 Cl1 173.07(2)
N2 Cu1 Cl2 169.55(2)
N1 Cu1 Cl2 94.81(4)
Cl1 Cu1 Cl2 92.05(3)
N2 C1 C2 122.01(9)
N2 C1 H1 119.0
C2 C1 H1 119.0
N2 C5 C4 123.20(9)
N2 C5 C6 113.89(8)
C4 C5 C6 122.91(8)
C3 C2 C1 119.54(9)
C3 C2 H2 120.2
C1 C2 H2 120.2
C8 O1 H9 109.3(15)
N1 C7 C8 110.24(8)
N1 C7 H7A 109.6
C8 C7 H7A 109.6
N1 C7 H7B 109.6
C8 C7 H7B 109.6
H7A C7 H7B 108.1
C6 N1 C7 118.90(8)
C6 N1 Cu1 113.99(7)
C7 N1 Cu1 127.10(7)
C1 N2 C5 118.29(8)
C1 N2 Cu1 128.18(7)
C5 N2 Cu1 113.48(7)
C2 C3 C4 118.90(9)
C2 C3 H3 120.6
C4 C3 H3 120.6
C5 C4 C3 118.06(9)
C5 C4 H4 121.0
C3 C4 H4 121.0
O1 C8 C7 110.61(9)
O1 C8 H8A 109.5
C7 C8 H8A 109.5
O1 C8 H8B 109.5
C7 C8 H8B 109.5
H8A C8 H8B 108.1
N1 C6 C5 118.31(8)
N1 C6 H6 120.8
C5 C6 H6 120.8

loop_
_geom_bond_atom_site_label_1
_geom_bond_atom_site_label_2
_geom_bond_distance
Cu1 N2 2.0296(10)
Cu1 N1 2.0316(9)
Cu1 Cl1 2.2678(6)
Cu1 Cl2 2.2834(6)
C1 N2 1.3330(12)
C1 C2 1.3955(14)
C1 H1 0.93
C5 N2 1.3538(12)
C5 C4 1.3860(14)
C5 C6 1.4609(14)
C2 C3 1.3825(15)
C2 H2 0.93
O1 C8 1.4226(14)
O1 H9 0.78(2)
C7 N1 1.4579(13)
C7 C8 1.5153(15)
C7 H7A 0.97
C7 H7B 0.97
N1 C6 1.2770(13)
C3 C4 1.3942(15)
C3 H3 0.93
C4 H4 0.93
C8 H8A 0.97
C8 H8B 0.97
C6 H6 0.93

loop_
_geom_torsion_atom_site_label_1
_geom_torsion_atom_site_label_2
_geom_torsion_atom_site_label_3
_geom_torsion_atom_site_label_4
_geom_torsion
N2 C1 C2 C3 0.63(15)
C8 C7 N1 C6 -100.65(11)
C8 C7 N1 Cu1 78.89(10)
C2 C1 N2 C5 -0.89(14)
C2 C1 N2 Cu1 176.56(7)
C4 C5 N2 C1 0.30(14)
C6 C5 N2 C1 -179.44(8)
C4 C5 N2 Cu1 -177.51(7)
C6 C5 N2 Cu1 2.75(10)
C1 C2 C3 C4 0.23(15)
N2 C5 C4 C3 0.53(14)
C6 C5 C4 C3 -179.76(9)
C2 C3 C4 C5 -0.77(15)
N1 C7 C8 O1 68.82(11)
C7 N1 C6 C5 179.57(8)
Cu1 N1 C6 C5 -0.03(11)
N2 C5 C6 N1 -1.85(13)
C4 C5 C6 N1 178.41(9)
